data_7248044
loop_
_publ_author_name
'Belloso-Casuso, Cantia'
'de Pedro, Imanol'
'Canadillas-Delgado, Laura'
'Beobide, Garikoitz'
'S\'anchez-And\'ujar, Manuel'
'G\'arcia Ben, Javier'
'Walker, Julian'
'Gonz\'alez Izquierdo, Palmerina'
'Cano, Israel'
'Rodr\'iguez Fern\'andez, Jesus'
'Fabelo, Oscar'

_publ_section_title
;
 Structural and physico-chemical characterization of hybrid materials
 based on globular quinuclidinium cation derivatives and
 tetrachloridocobaltate(ii) anions
;
_journal_issue 4
_journal_name_full CrystEngComm
_journal_page_first 439
_journal_page_last 451
_journal_paper_doi 10.1039/D3CE00759F
_journal_volume 26
_journal_year 2024
_chemical_formula_sum 'C14 H28 Cl4 Co N2'
_chemical_formula_weight 425.11
_space_group_crystal_system monoclinic
_space_group_IT_number 14
_space_group_name_Hall '-P 2yn'
_space_group_name_H-M_alt 'P 1 21/n 1'
_atom_sites_solution_hydrogens geom
_audit_creation_method SHELXL-2019/1
_audit_update_record
;
2023-11-05 deposited with the CCDC.	2023-11-22 downloaded from the CCDC.
;
_cell_angle_alpha 90
_cell_angle_beta 92.796(5)
_cell_angle_gamma 90
_cell_formula_units_Z 4
_cell_length_a 9.6452(15)
_cell_length_b 12.4497(19)
_cell_length_c 16.168(2)
_cell_measurement_reflns_used 9532
_cell_measurement_temperature 299(2)
_cell_measurement_theta_max 18.153
_cell_measurement_theta_min 1.630
_cell_volume 1939.1(5)
_computing_cell_refinement SAINT
_computing_data_collection 'Bruker APEX3'
_computing_data_reduction SAINT
_computing_molecular_graphics 'VESTA (Momma & Izumi, 2006)'
_computing_publication_material 'SHELXL-2018/3 (Sheldrick, 2018)'
_computing_structure_refinement 'SHELXL-2018/3 (Sheldrick, 2018)'
_computing_structure_solution 'SHELXT 2014/5 (Sheldrick, 2014)'
_diffrn_ambient_temperature 299(2)
_diffrn_measured_fraction_theta_full 0.994
_diffrn_measured_fraction_theta_max 0.994
_diffrn_measurement_device_type 'D8 Venture'
_diffrn_measurement_method '\w and \f scans'
_diffrn_measurement_specimen_support 'Mitegen 200um'
_diffrn_radiation_type AgK\a
_diffrn_radiation_wavelength 0.56086
_diffrn_reflns_av_R_equivalents 0.0632
_diffrn_reflns_av_unetI/netI 0.0515
_diffrn_reflns_Laue_measured_fraction_full 0.994
_diffrn_reflns_Laue_measured_fraction_max 0.994
_diffrn_reflns_limit_h_max 10
_diffrn_reflns_limit_h_min -10
_diffrn_reflns_limit_k_max 13
_diffrn_reflns_limit_k_min -13
_diffrn_reflns_limit_l_max 17
_diffrn_reflns_limit_l_min -17
_diffrn_reflns_number 9532
_diffrn_reflns_point_group_measured_fraction_full 0.994
_diffrn_reflns_point_group_measured_fraction_max 0.994
_diffrn_reflns_theta_full 18.153
_diffrn_reflns_theta_max 18.153
_diffrn_reflns_theta_min 1.630
_diffrn_source 'ImS 3.0 micro source'
_exptl_absorpt_coefficient_mu 0.738
_exptl_absorpt_correction_T_max 0.7449
_exptl_absorpt_correction_T_min 0.6825
_exptl_absorpt_correction_type multi-scan
_exptl_absorpt_process_details
;
SADABS-2014/4 (Bruker,2014/4) was used for absorption correction.
;
_exptl_crystal_colour purple
_exptl_crystal_density_diffrn 1.456
_exptl_crystal_description prismatic
_exptl_crystal_F_000 884
_exptl_crystal_size_max 0.20
_exptl_crystal_size_mid 0.18
_exptl_crystal_size_min 0.11
_refine_diff_density_max 0.328
_refine_diff_density_min -0.289
_refine_diff_density_rms 0.069
_refine_ls_extinction_method none
_refine_ls_goodness_of_fit_ref 1.021
_refine_ls_hydrogen_treatment constr
_refine_ls_matrix_type full
_refine_ls_number_parameters 190
_refine_ls_number_reflns 2772
_refine_ls_number_restraints 0
_refine_ls_restrained_S_all 1.021
_refine_ls_R_factor_all 0.0667
_refine_ls_R_factor_gt 0.0472
_refine_ls_shift/su_max 0.000
_refine_ls_shift/su_mean 0.000
_refine_ls_structure_factor_coef Fsqd
_refine_ls_weighting_details 'w=1/[\s^2^(Fo^2^)+(0.0636P)^2^+2.2811P] where P=(Fo^2^+2Fc^2^)/3'
_refine_ls_weighting_scheme calc
_refine_ls_wR_factor_gt 0.1214
_refine_ls_wR_factor_ref 0.1410
_reflns_Friedel_coverage 0.000
_reflns_number_gt 2078
_reflns_number_total 2772
_reflns_threshold_expression 'I > 2\s(I)'
_cod_data_source_file d3ce00759f2.cif
_cod_data_source_block Compound_A_RT
_cod_original_sg_symbol_H-M 'P 21/n'
_cod_database_code 7248044
_shelx_shelxl_version_number 2019/1
_shelx_space_group_comment
;
The symmetry employed for this shelxl refinement is uniquely defined
by the following loop, which should always be used as a source of
symmetry information in preference to the above space-group names.
They are only intended as comments.
;

loop_
_space_group_symop_operation_xyz
'x, y, z'
'-x+1/2, y+1/2, -z+1/2'
'-x, -y, -z'
'x-1/2, -y-1/2, z-1/2'

loop_
_atom_site_label
_atom_site_type_symbol
_atom_site_fract_x
_atom_site_fract_y
_atom_site_fract_z
_atom_site_U_iso_or_equiv
_atom_site_adp_type
_atom_site_occupancy
_atom_site_site_symmetry_order
_atom_site_calc_flag
_atom_site_refinement_flags_posn
_atom_site_refinement_flags_adp
_atom_site_refinement_flags_occupancy
_atom_site_disorder_assembly
_atom_site_disorder_group
Co1 Co 0.26648(7) 0.74646(6) 0.41860(4) 0.0455(3) Uani 1 1 d . . . . .
Cl1 Cl 0.08882(17) 0.68683(14) 0.33515(10) 0.0740(5) Uani 1 1 d . . . . .
Cl2 Cl 0.45857(15) 0.65815(12) 0.37750(9) 0.0646(4) Uani 1 1 d . . . . .
Cl3 Cl 0.23370(17) 0.69933(12) 0.55253(8) 0.0621(4) Uani 1 1 d . . . . .
Cl4 Cl 0.29094(19) 0.92755(12) 0.41651(9) 0.0711(5) Uani 1 1 d . . . . .
N1 N 0.2612(6) 0.9513(5) 0.6229(3) 0.0789(17) Uani 1 1 d . . . . .
H1 H 0.288585 0.905294 0.577330 0.095 Uiso 1 1 calc R U . . .
N2 N 0.2846(6) 0.4318(4) 0.3851(3) 0.0773(16) Uani 1 1 d . . . . .
H2 H 0.316950 0.504657 0.373542 0.093 Uiso 1 1 calc R U . . .
C1 C 0.1137(6) 0.9677(6) 0.6161(4) 0.083(2) Uani 1 1 d . . . . .
H1A H 0.066305 0.898998 0.613620 0.099 Uiso 1 1 calc R U . . .
H1AB H 0.088768 1.007145 0.565832 0.099 Uiso 1 1 calc R U . . .
C2 C 0.3085(14) 0.9043(8) 0.6997(6) 0.185(7) Uani 1 1 d . . . . .
H2A H 0.408229 0.894287 0.699668 0.223 Uiso 1 1 calc R U . . .
H2AB H 0.266147 0.834096 0.704950 0.223 Uiso 1 1 calc R U . . .
C3 C 0.3281(13) 1.0553(12) 0.6163(6) 0.192(7) Uani 1 1 d . . . . .
H3A H 0.428041 1.046135 0.618300 0.231 Uiso 1 1 calc R U . . .
H3AB H 0.300155 1.088323 0.563767 0.231 Uiso 1 1 calc R U . . .
C4 C 0.0710(7) 1.0295(7) 0.6896(5) 0.103(3) Uani 1 1 d . . . . .
H4A H 0.014961 0.984504 0.723843 0.124 Uiso 1 1 calc R U . . .
H4AB H 0.015821 1.091172 0.671764 0.124 Uiso 1 1 calc R U . . .
C5 C 0.2751(8) 0.9706(7) 0.7716(4) 0.090(2) Uani 1 1 d . . . . .
H5A H 0.216944 0.930719 0.807967 0.108 Uiso 1 1 calc R U . . .
H5AB H 0.359559 0.991276 0.802590 0.108 Uiso 1 1 calc R U . . .
C6 C 0.2893(12) 1.1246(7) 0.6839(6) 0.132(4) Uani 1 1 d . . . . .
H6A H 0.372264 1.149377 0.714510 0.158 Uiso 1 1 calc R U . . .
H6AB H 0.240069 1.186984 0.661726 0.158 Uiso 1 1 calc R U . . .
C7 C 0.2014(7) 1.0667(7) 0.7394(4) 0.086(2) Uani 1 1 d . . . . .
H7 H 0.176007 1.113218 0.785129 0.103 Uiso 1 1 calc R U . . .
C8 C 0.2127(10) 0.4322(6) 0.4629(4) 0.106(3) Uani 1 1 d . . . . .
H8A H 0.129083 0.475310 0.456398 0.127 Uiso 1 1 calc R U . . .
H8AB H 0.272168 0.464133 0.506332 0.127 Uiso 1 1 calc R U . . .
C9 C 0.4056(7) 0.3593(8) 0.3943(6) 0.110(3) Uani 1 1 d . . . . .
H9A H 0.460050 0.364411 0.345556 0.131 Uiso 1 1 calc R U . . .
H9AB H 0.463991 0.381182 0.441910 0.131 Uiso 1 1 calc R U . . .
C10 C 0.1882(8) 0.3966(6) 0.3168(4) 0.086(2) Uani 1 1 d . . . . .
H10A H 0.236459 0.392966 0.265573 0.104 Uiso 1 1 calc R U . . .
H10B H 0.112502 0.447465 0.309382 0.104 Uiso 1 1 calc R U . . .
C11 C 0.1757(8) 0.3207(6) 0.4867(4) 0.085(2) Uani 1 1 d . . . . .
H11A H 0.077963 0.316883 0.497884 0.103 Uiso 1 1 calc R U . . .
H11B H 0.229239 0.299702 0.536429 0.103 Uiso 1 1 calc R U . . .
C12 C 0.3609(8) 0.2489(6) 0.4051(5) 0.088(2) Uani 1 1 d . . . . .
H12A H 0.409751 0.217822 0.453157 0.106 Uiso 1 1 calc R U . . .
H12B H 0.382582 0.206827 0.356887 0.106 Uiso 1 1 calc R U . . .
C13 C 0.1325(8) 0.2877(6) 0.3376(4) 0.083(2) Uani 1 1 d . . . . .
H13A H 0.146571 0.238281 0.292397 0.100 Uiso 1 1 calc R U . . .
H13B H 0.033646 0.292520 0.345495 0.100 Uiso 1 1 calc R U . . .
C14 C 0.2069(7) 0.2463(5) 0.4163(4) 0.0717(18) Uani 1 1 d . . . . .
H14 H 0.176699 0.173039 0.428380 0.086 Uiso 1 1 calc R U . . .

loop_
_atom_site_aniso_label
_atom_site_aniso_U_11
_atom_site_aniso_U_22
_atom_site_aniso_U_33
_atom_site_aniso_U_23
_atom_site_aniso_U_13
_atom_site_aniso_U_12
Co1 0.0509(5) 0.0448(4) 0.0406(4) -0.0030(3) 0.0008(3) 0.0018(3)
Cl1 0.0679(10) 0.0831(11) 0.0687(9) -0.0055(8) -0.0188(7) -0.0082(9)
Cl2 0.0577(9) 0.0692(10) 0.0678(9) -0.0061(7) 0.0132(7) 0.0071(7)
Cl3 0.0825(11) 0.0590(9) 0.0452(7) 0.0031(6) 0.0073(7) 0.0016(8)
Cl4 0.1062(13) 0.0473(8) 0.0604(9) 0.0002(6) 0.0108(8) -0.0051(8)
N1 0.079(4) 0.097(4) 0.061(3) -0.044(3) 0.001(3) 0.017(3)
N2 0.104(4) 0.055(3) 0.072(3) 0.010(3) -0.003(3) -0.020(3)
C1 0.056(4) 0.109(6) 0.081(4) -0.029(4) -0.017(3) 0.006(4)
C2 0.291(15) 0.103(7) 0.147(8) -0.061(6) -0.142(10) 0.116(9)
C3 0.210(13) 0.275(15) 0.098(7) -0.045(9) 0.067(8) -0.177(12)
C4 0.064(5) 0.141(7) 0.104(6) -0.030(5) -0.009(4) 0.032(5)
C5 0.093(5) 0.117(6) 0.059(4) 0.026(4) -0.012(4) -0.011(5)
C6 0.192(11) 0.085(6) 0.115(7) 0.015(5) -0.034(7) -0.083(7)
C7 0.080(5) 0.114(6) 0.062(4) -0.043(4) -0.009(3) 0.028(4)
C8 0.191(9) 0.063(5) 0.067(4) -0.016(4) 0.033(5) 0.016(5)
C9 0.049(4) 0.142(8) 0.139(7) 0.060(6) 0.009(4) 0.003(5)
C10 0.104(6) 0.091(5) 0.061(4) 0.008(4) -0.020(4) -0.001(4)
C11 0.075(5) 0.119(6) 0.064(4) 0.015(4) 0.023(3) -0.007(4)
C12 0.089(6) 0.087(5) 0.088(5) -0.003(4) 0.004(4) 0.025(4)
C13 0.082(5) 0.090(5) 0.076(4) -0.014(4) -0.018(4) -0.012(4)
C14 0.087(5) 0.045(3) 0.083(4) 0.003(3) -0.002(4) -0.021(3)

loop_
_atom_type_symbol
_atom_type_description
_atom_type_scat_dispersion_real
_atom_type_scat_dispersion_imag
_atom_type_scat_source
C C 0.0015 0.0009 'International Tables Vol C Tables 4.2.6.8 and 6.1.1.4'
H H 0.0000 0.0000 'International Tables Vol C Tables 4.2.6.8 and 6.1.1.4'
Cl Cl 0.0998 0.0984 'International Tables Vol C Tables 4.2.6.8 and 6.1.1.4'
Co Co 0.3050 0.6296 'International Tables Vol C Tables 4.2.6.8 and 6.1.1.4'
N N 0.0030 0.0019 'International Tables Vol C Tables 4.2.6.8 and 6.1.1.4'

loop_
_geom_angle_atom_site_label_1
_geom_angle_atom_site_label_2
_geom_angle_atom_site_label_3
_geom_angle
_geom_angle_site_symmetry_1
_geom_angle_site_symmetry_3
_geom_angle_publ_flag
Cl1 Co1 Cl4 113.27(7) . . ?
Cl1 Co1 Cl3 110.31(7) . . ?
Cl4 Co1 Cl3 106.82(6) . . ?
Cl1 Co1 Cl2 105.75(7) . . ?
Cl4 Co1 Cl2 112.85(7) . . ?
Cl3 Co1 Cl2 107.75(6) . . ?
C2 N1 C1 113.5(8) . . ?
C2 N1 C3 107.8(8) . . ?
C1 N1 C3 108.0(8) . . ?
C2 N1 H1 109.2 . . ?
C1 N1 H1 109.2 . . ?
C3 N1 H1 109.2 . . ?
C8 N2 C10 109.6(6) . . ?
C8 N2 C9 108.7(6) . . ?
C10 N2 C9 111.1(6) . . ?
C8 N2 H2 109.1 . . ?
C10 N2 H2 109.1 . . ?
C9 N2 H2 109.1 . . ?
N1 C1 C4 108.9(5) . . ?
N1 C1 H1A 109.9 . . ?
C4 C1 H1A 109.9 . . ?
N1 C1 H1AB 109.9 . . ?
C4 C1 H1AB 109.9 . . ?
H1A C1 H1AB 108.3 . . ?
N1 C2 C5 112.5(6) . . ?
N1 C2 H2A 109.1 . . ?
C5 C2 H2A 109.1 . . ?
N1 C2 H2AB 109.1 . . ?
C5 C2 H2AB 109.1 . . ?
H2A C2 H2AB 107.8 . . ?
C6 C3 N1 110.0(7) . . ?
C6 C3 H3A 109.7 . . ?
N1 C3 H3A 109.7 . . ?
C6 C3 H3AB 109.7 . . ?
N1 C3 H3AB 109.7 . . ?
H3A C3 H3AB 108.2 . . ?
C1 C4 C7 108.8(6) . . ?
C1 C4 H4A 109.9 . . ?
C7 C4 H4A 109.9 . . ?
C1 C4 H4AB 109.9 . . ?
C7 C4 H4AB 109.9 . . ?
H4A C4 H4AB 108.3 . . ?
C7 C5 C2 107.3(5) . . ?
C7 C5 H5A 110.3 . . ?
C2 C5 H5A 110.3 . . ?
C7 C5 H5AB 110.3 . . ?
C2 C5 H5AB 110.3 . . ?
H5A C5 H5AB 108.5 . . ?
C7 C6 C3 110.4(7) . . ?
C7 C6 H6A 109.6 . . ?
C3 C6 H6A 109.6 . . ?
C7 C6 H6AB 109.6 . . ?
C3 C6 H6AB 109.6 . . ?
H6A C6 H6AB 108.1 . . ?
C6 C7 C5 109.5(7) . . ?
C6 C7 C4 108.4(6) . . ?
C5 C7 C4 108.1(7) . . ?
C6 C7 H7 110.3 . . ?
C5 C7 H7 110.3 . . ?
C4 C7 H7 110.3 . . ?
N2 C8 C11 110.4(5) . . ?
N2 C8 H8A 109.6 . . ?
C11 C8 H8A 109.6 . . ?
N2 C8 H8AB 109.6 . . ?
C11 C8 H8AB 109.6 . . ?
H8A C8 H8AB 108.1 . . ?
C12 C9 N2 110.6(6) . . ?
C12 C9 H9A 109.5 . . ?
N2 C9 H9A 109.5 . . ?
C12 C9 H9AB 109.5 . . ?
N2 C9 H9AB 109.5 . . ?
H9A C9 H9AB 108.1 . . ?
N2 C10 C13 108.6(5) . . ?
N2 C10 H10A 110.0 . . ?
C13 C10 H10A 110.0 . . ?
N2 C10 H10B 110.0 . . ?
C13 C10 H10B 110.0 . . ?
H10A C10 H10B 108.3 . . ?
C8 C11 C14 108.6(5) . . ?
C8 C11 H11A 110.0 . . ?
C14 C11 H11A 110.0 . . ?
C8 C11 H11B 110.0 . . ?
C14 C11 H11B 110.0 . . ?
H11A C11 H11B 108.4 . . ?
C9 C12 C14 109.6(6) . . ?
C9 C12 H12A 109.8 . . ?
C14 C12 H12A 109.8 . . ?
C9 C12 H12B 109.8 . . ?
C14 C12 H12B 109.8 . . ?
H12A C12 H12B 108.2 . . ?
C10 C13 C14 109.5(5) . . ?
C10 C13 H13A 109.8 . . ?
C14 C13 H13A 109.8 . . ?
C10 C13 H13B 109.8 . . ?
C14 C13 H13B 109.8 . . ?
H13A C13 H13B 108.2 . . ?
C11 C14 C12 108.2(6) . . ?
C11 C14 C13 108.6(6) . . ?
C12 C14 C13 108.7(6) . . ?
C11 C14 H14 110.4 . . ?
C12 C14 H14 110.4 . . ?
C13 C14 H14 110.4 . . ?

loop_
_geom_bond_atom_site_label_1
_geom_bond_atom_site_label_2
_geom_bond_distance
_geom_bond_site_symmetry_2
_geom_bond_publ_flag
Co1 Cl1 2.2544(16) . ?
Co1 Cl4 2.2673(17) . ?
Co1 Cl3 2.2803(15) . ?
Co1 Cl2 2.2809(16) . ?
N1 C2 1.427(10) . ?
N1 C1 1.436(8) . ?
N1 C3 1.453(12) . ?
N1 H1 0.9800 . ?
N2 C8 1.466(9) . ?
N2 C10 1.475(8) . ?
N2 C9 1.477(9) . ?
N2 H2 0.9800 . ?
C1 C4 1.490(9) . ?
C1 H1A 0.9700 . ?
C1 H1AB 0.9700 . ?
C2 C5 1.474(11) . ?
C2 H2A 0.9700 . ?
C2 H2AB 0.9700 . ?
C3 C6 1.456(14) . ?
C3 H3A 0.9700 . ?
C3 H3AB 0.9700 . ?
C4 C7 1.531(9) . ?
C4 H4A 0.9700 . ?
C4 H4AB 0.9700 . ?
C5 C7 1.474(10) . ?
C5 H5A 0.9700 . ?
C5 H5AB 0.9700 . ?
C6 C7 1.455(11) . ?
C6 H6A 0.9700 . ?
C6 H6AB 0.9700 . ?
C7 H7 0.9800 . ?
C8 C11 1.489(10) . ?
C8 H8A 0.9700 . ?
C8 H8AB 0.9700 . ?
C9 C12 1.454(11) . ?
C9 H9A 0.9700 . ?
C9 H9AB 0.9700 . ?
C10 C13 1.503(10) . ?
C10 H10A 0.9700 . ?
C10 H10B 0.9700 . ?
C11 C14 1.509(9) . ?
C11 H11A 0.9700 . ?
C11 H11B 0.9700 . ?
C12 C14 1.505(10) . ?
C12 H12A 0.9700 . ?
C12 H12B 0.9700 . ?
C13 C14 1.520(9) . ?
C13 H13A 0.9700 . ?
C13 H13B 0.9700 . ?
C14 H14 0.9800 . ?
